data_4125455
loop_
_publ_author_name
'Zhang, Long'
'Lin, Lin'
'Liu, Dong'
'Lin, Yue-Jian'
'Li, Zhen-Hua'
'Jin, Guo-Xin'

_publ_section_title
;
 Stacking Interactions Induced Selective Conformation of Discrete Aromatic
 Arrays and Borromean Rings.
;
_journal_issue 4
_journal_name_full 'Journal of the American Chemical Society'
_journal_page_first 1653
_journal_page_last 1660
_journal_paper_doi 10.1021/jacs.6b11968
_journal_volume 139
_journal_year 2017
_chemical_formula_sum 'C84 H92 F12 N8 O28 Rh4 S4'
_chemical_formula_weight 2429.53
_chemical_name_systematic
; 
 ? 
;
_space_group_crystal_system monoclinic
_space_group_IT_number 14
_space_group_name_Hall '-P 2yn'
_space_group_name_H-M_alt 'P 1 21/n 1'
_symmetry_space_group_name_Hall '-P 2yn'
_symmetry_space_group_name_H-M 'P 1 21/n 1'
_atom_sites_solution_hydrogens geom
_audit_creation_method SHELXL-2013
_cell_angle_alpha 90
_cell_angle_beta 107.332(2)
_cell_angle_gamma 90
_cell_formula_units_Z 4
_cell_length_a 15.5584(17)
_cell_length_b 25.541(3)
_cell_length_c 25.687(3)
_cell_measurement_reflns_used 9940
_cell_measurement_temperature 173(2)
_cell_measurement_theta_max 26.86
_cell_measurement_theta_min 2.30
_cell_volume 9744.0(19)
_computing_cell_refinement 'Bruker SAINT'
_computing_data_collection 'Bruker APEX2'
_computing_data_reduction 'Bruker SAINT'
_computing_molecular_graphics 'Bruker SHELXTL'
_computing_publication_material 'Bruker SHELXTL'
_computing_structure_refinement 'SHELXL-2013 (Sheldrick, 2013)'
_computing_structure_solution 'SHELXS-97 (Sheldrick, 2008)'
_diffrn_ambient_temperature 173(2)
_diffrn_measured_fraction_theta_full 0.992
_diffrn_measured_fraction_theta_max 0.994
_diffrn_measurement_device_type 'Bruker APEX-II CCD'
_diffrn_measurement_method '\f and \w scans'
_diffrn_radiation_type MoK\a
_diffrn_radiation_wavelength 0.71073
_diffrn_reflns_av_R_equivalents 0.0606
_diffrn_reflns_av_unetI/netI 0.0834
_diffrn_reflns_Laue_measured_fraction_full 0.992
_diffrn_reflns_Laue_measured_fraction_max 0.994
_diffrn_reflns_limit_h_max 19
_diffrn_reflns_limit_h_min -19
_diffrn_reflns_limit_k_max 32
_diffrn_reflns_limit_k_min -30
_diffrn_reflns_limit_l_max 28
_diffrn_reflns_limit_l_min -32
_diffrn_reflns_number 65653
_diffrn_reflns_point_group_measured_fraction_full 0.992
_diffrn_reflns_point_group_measured_fraction_max 0.994
_diffrn_reflns_theta_full 25.242
_diffrn_reflns_theta_max 27.000
_diffrn_reflns_theta_min 1.151
_exptl_absorpt_coefficient_mu 0.854
_exptl_absorpt_correction_T_max 0.746
_exptl_absorpt_correction_T_min 0.640
_exptl_absorpt_correction_type multi-scan
_exptl_absorpt_process_details sadabs
_exptl_crystal_colour black
_exptl_crystal_density_diffrn 1.656
_exptl_crystal_description block
_exptl_crystal_F_000 4912
_exptl_crystal_size_max 0.220
_exptl_crystal_size_mid 0.120
_exptl_crystal_size_min 0.100
_platon_squeeze_details
; 
 In asymmetric unit of this data, there were disordered 
 solvents (three methanol molecules) which could not be 
 restrained properly. Therefore, SQUEEZE algorithm was used 
 to omit them. 
;
_refine_diff_density_max 1.464
_refine_diff_density_min -1.341
_refine_diff_density_rms 0.174
_refine_ls_extinction_method none
_refine_ls_goodness_of_fit_ref 1.023
_refine_ls_hydrogen_treatment constr
_refine_ls_matrix_type full
_refine_ls_number_parameters 1242
_refine_ls_number_reflns 21131
_refine_ls_number_restraints 114
_refine_ls_restrained_S_all 1.023
_refine_ls_R_factor_all 0.1365
_refine_ls_R_factor_gt 0.0832
_refine_ls_shift/su_max 0.006
_refine_ls_shift/su_mean 0.000
_refine_ls_structure_factor_coef Fsqd
_refine_ls_weighting_details
; 
 w=1/[\s^2^(Fo^2^)+(0.1656P)^2^] 
 where P=(Fo^2^+2Fc^2^)/3 
;
_refine_ls_weighting_scheme calc
_refine_ls_wR_factor_gt 0.2396
_refine_ls_wR_factor_ref 0.2717
_reflns_Friedel_coverage 0.000
_reflns_number_gt 11648
_reflns_number_total 21131
_reflns_threshold_expression 'I > 2\s(I)'
_cod_data_source_file ja6b11968_si_003.cif
_cod_data_source_block 2
_cod_depositor_comments 'Adding full bibliography for 4125454--4125461.cif.'
_cod_original_cell_volume 9744.0(18)
_cod_database_code 4125455
_shelx_space_group_comment
; 
The symmetry employed for this shelxl refinement is uniquely defined 
by the following loop, which should always be used as a source of 
symmetry information in preference to the above space-group names. 
They are only intended as comments. 
;
_shelx_estimated_absorpt_t_min 0.834
_shelx_estimated_absorpt_t_max 0.919
_shelxl_version_number 2013-2

loop_
_space_group_symop_operation_xyz
'x, y, z'
'-x+1/2, y+1/2, -z+1/2'
'-x, -y, -z'
'x-1/2, -y-1/2, z-1/2'

loop_
_atom_site_label
_atom_site_type_symbol
_atom_site_fract_x
_atom_site_fract_y
_atom_site_fract_z
_atom_site_U_iso_or_equiv
_atom_site_adp_type
_atom_site_occupancy
_atom_site_site_symmetry_order
_atom_site_calc_flag
_atom_site_refinement_flags_posn
_atom_site_refinement_flags_adp
_atom_site_refinement_flags_occupancy
_atom_site_disorder_assembly
_atom_site_disorder_group
Rh1 Rh 0.17685(4) 0.27970(2) 0.42478(3) 0.03851(18) Uani 1 1 d . . . . .
Rh2 Rh 0.21575(4) 0.60607(2) 0.72459(3) 0.04051(18) Uani 1 1 d . . . . .
Rh3 Rh 0.18020(4) 0.49390(3) 0.25413(3) 0.04423(19) Uani 1 1 d . . . . .
Rh4 Rh 0.25696(5) 0.81659(3) 0.55747(3) 0.04673(19) Uani 1 1 d . . . . .
N1 N 0.0539(4) 0.3432(2) 0.4619(2) 0.0341(13) Uani 1 1 d . . . . .
N2 N 0.0766(4) 0.5552(2) 0.6397(2) 0.0322(13) Uani 1 1 d . . . . .
N3 N 0.0663(4) 0.5510(2) 0.3015(3) 0.0396(14) Uani 1 1 d . . . . .
N4 N 0.1134(4) 0.7622(2) 0.4814(3) 0.0428(15) Uani 1 1 d . . . . .
N5 N 0.1752(4) 0.3431(2) 0.3711(3) 0.0379(14) Uani 1 1 d . . . . .
N6 N 0.1786(4) 0.4276(3) 0.3032(3) 0.0436(15) Uani 1 1 d . . . . .
N7 N 0.2209(4) 0.6701(2) 0.6723(2) 0.0354(14) Uani 1 1 d . . . . .
N8 N 0.2413(4) 0.7558(2) 0.6103(3) 0.0380(14) Uani 1 1 d . . . . .
O1 O 0.2060(3) 0.3405(2) 0.4847(2) 0.0427(13) Uani 1 1 d . . . . .
O2 O 0.0489(3) 0.30235(19) 0.4270(2) 0.0396(12) Uani 1 1 d . . . . .
O3 O -0.0989(3) 0.3381(2) 0.4471(2) 0.0434(13) Uani 1 1 d . . . . .
O4 O 0.2289(3) 0.55451(19) 0.6620(2) 0.0379(12) Uani 1 1 d . . . . .
O5 O 0.0819(3) 0.59496(19) 0.6758(2) 0.0393(12) Uani 1 1 d . . . . .
O6 O -0.0760(3) 0.5596(2) 0.6137(2) 0.0441(13) Uani 1 1 d . . . . .
O7 O 0.2155(4) 0.5404(2) 0.3259(2) 0.0482(14) Uani 1 1 d . . . . .
O8 O 0.0554(4) 0.5116(2) 0.2648(2) 0.0440(13) Uani 1 1 d . . . . .
O9 O -0.0863(3) 0.5530(2) 0.2836(2) 0.0494(14) Uani 1 1 d . . . . .
O10 O 0.2649(3) 0.7529(2) 0.5068(2) 0.0479(14) Uani 1 1 d . . . . .
O11 O 0.1228(4) 0.8037(2) 0.5164(2) 0.0491(14) Uani 1 1 d . . . . .
O12 O -0.0368(4) 0.7784(2) 0.4512(3) 0.0555(16) Uani 1 1 d . . . . .
O13 O 0.3987(5) 0.2766(3) 0.7599(4) 0.092(3) Uani 1 1 d . . . . .
O14 O 0.3892(9) 0.3579(5) 0.8020(4) 0.153(5) Uani 1 1 d . . . . .
O15 O 0.2577(6) 0.3171(6) 0.7399(5) 0.150(5) Uani 1 1 d . . . . .
O16 O 0.1812(7) 0.2991(4) 0.2253(4) 0.109(3) Uani 1 1 d . . . . .
O17 O 0.2284(6) 0.2150(3) 0.2023(4) 0.101(3) Uani 1 1 d . . . . .
O18 O 0.2339(6) 0.2907(4) 0.1468(4) 0.100(3) Uani 1 1 d . . . . .
O19 O 0.2047(6) 0.5202(3) 0.0695(3) 0.087(2) Uani 1 1 d . . . . .
O20 O 0.2759(5) 0.5800(4) 0.0215(4) 0.105(3) Uani 1 1 d . . . . .
O21 O 0.1572(7) 0.6122(3) 0.0611(5) 0.112(4) Uani 1 1 d . . . . .
O22 O 0.4486(12) 0.6711(10) 0.5690(9) 0.270(12) Uani 1 1 d . . . . .
O23 O 0.499(2) 0.6198(13) 0.6561(15) 0.385(17) Uiso 1 1 d . . . . .
O24 O 0.5594(8) 0.6029(8) 0.5803(10) 0.284(13) Uani 1 1 d . . . . .
S1 S 0.3512(2) 0.32399(14) 0.75603(16) 0.0896(10) Uani 1 1 d . . . . .
S2 S 0.1933(2) 0.26599(11) 0.18481(12) 0.0747(8) Uani 1 1 d . . . . .
S3 S 0.19882(19) 0.56875(12) 0.04119(11) 0.0700(7) Uani 1 1 d . . . . .
S4 S 0.4846(3) 0.6233(2) 0.5909(3) 0.149(2) Uani 1 1 d D . . . .
F1 F 0.3454(8) 0.3308(5) 0.6550(4) 0.160(4) Uani 1 1 d . . . . .
F2 F 0.3395(8) 0.4045(3) 0.6955(4) 0.162(5) Uani 1 1 d . U . . .
F3 F 0.4634(8) 0.3653(4) 0.7097(5) 0.148(4) Uani 1 1 d . . . . .
F4 F 0.0344(7) 0.2296(4) 0.1707(6) 0.175(5) Uani 1 1 d . . . . .
F5 F 0.0394(5) 0.2960(3) 0.1213(4) 0.118(3) Uani 1 1 d . . . . .
F6 F 0.0809(6) 0.2219(3) 0.1012(4) 0.128(3) Uani 1 1 d . . . . .
F7 F 0.1446(7) 0.5110(4) -0.0476(4) 0.135(4) Uani 1 1 d . . . . .
F8 F 0.0333(5) 0.5461(3) -0.0156(4) 0.124(3) Uani 1 1 d . . . . .
F9 F 0.1017(6) 0.5963(4) -0.0560(4) 0.134(3) Uani 1 1 d . . . . .
F10 F 0.3214(7) 0.5942(9) 0.5660(9) 0.363(15) Uani 1 1 d D . . . .
F11 F 0.3898(9) 0.5674(8) 0.5128(8) 0.316(12) Uani 1 1 d D . . . .
F12 F 0.4315(14) 0.5315(7) 0.6023(12) 0.394(17) Uani 1 1 d D . . . .
C1 C 0.1431(5) 0.4044(3) 0.5289(3) 0.0348(16) Uani 1 1 d . . . . .
C2 C 0.0611(4) 0.4266(3) 0.5340(3) 0.0297(14) Uani 1 1 d . . . . .
C3 C -0.0231(4) 0.4059(3) 0.5055(3) 0.0293(14) Uani 1 1 d . . . . .
C4 C -0.1006(4) 0.4273(3) 0.5106(3) 0.0329(15) Uani 1 1 d . . . . .
H4 H -0.1574 0.4130 0.4911 0.039 Uiso 1 1 calc R U . . .
C5 C -0.0957(5) 0.4713(3) 0.5455(3) 0.0341(16) Uani 1 1 d . . . . .
H5 H -0.1493 0.4863 0.5494 0.041 Uiso 1 1 calc R U . . .
C6 C -0.0129(5) 0.4921(3) 0.5737(3) 0.0322(15) Uani 1 1 d . . . . .
C7 C 0.0672(4) 0.4695(3) 0.5699(3) 0.0299(14) Uani 1 1 d . . . . .
C8 C 0.1530(4) 0.4906(2) 0.5979(3) 0.0296(14) Uani 1 1 d . . . . .
C9 C 0.2285(5) 0.4680(3) 0.5914(3) 0.0401(18) Uani 1 1 d . . . . .
H9 H 0.2857 0.4818 0.6111 0.048 Uiso 1 1 calc R U . . .
C10 C 0.2249(5) 0.4256(3) 0.5570(3) 0.0416(18) Uani 1 1 d . . . . .
H10 H 0.2789 0.4112 0.5530 0.050 Uiso 1 1 calc R U . . .
C11 C 0.1371(5) 0.3603(3) 0.4919(3) 0.0358(16) Uani 1 1 d . . . . .
C12 C -0.0282(4) 0.3597(3) 0.4699(3) 0.0316(15) Uani 1 1 d . . . . .
C13 C 0.1556(4) 0.5351(3) 0.6337(3) 0.0347(16) Uani 1 1 d . . . . .
C14 C -0.0088(5) 0.5376(3) 0.6103(3) 0.0331(15) Uani 1 1 d . . . . .
C15 C 0.1592(5) 0.6091(3) 0.3695(3) 0.0397(17) Uani 1 1 d . . . . .
C16 C 0.0836(5) 0.6352(3) 0.3734(3) 0.0342(16) Uani 1 1 d . . . . .
C17 C -0.0020(5) 0.6185(3) 0.3440(3) 0.0371(17) Uani 1 1 d . . . . .
C18 C -0.0794(5) 0.6442(3) 0.3477(3) 0.0435(19) Uani 1 1 d . . . . .
H18 H -0.1375 0.6323 0.3273 0.052 Uiso 1 1 calc R U . . .
C19 C -0.0691(5) 0.6884(3) 0.3825(3) 0.0409(18) Uani 1 1 d . . . . .
H19 H -0.1207 0.7067 0.3854 0.049 Uiso 1 1 calc R U . . .
C20 C 0.0153(5) 0.7048(3) 0.4121(3) 0.0374(16) Uani 1 1 d . . . . .
C21 C 0.0929(5) 0.6782(3) 0.4091(3) 0.0368(16) Uani 1 1 d . . . . .
C22 C 0.1792(5) 0.6941(3) 0.4401(3) 0.0411(18) Uani 1 1 d . . . . .
C23 C 0.2545(5) 0.6679(3) 0.4358(3) 0.048(2) Uani 1 1 d . . . . .
H23 H 0.3129 0.6788 0.4570 0.057 Uiso 1 1 calc R U . . .
C24 C 0.2447(5) 0.6264(4) 0.4010(4) 0.050(2) Uani 1 1 d . . . . .
H24 H 0.2968 0.6089 0.3979 0.061 Uiso 1 1 calc R U . . .
C25 C 0.1496(5) 0.5658(3) 0.3324(3) 0.0420(18) Uani 1 1 d . . . . .
C26 C -0.0155(5) 0.5721(3) 0.3067(3) 0.0381(17) Uani 1 1 d . . . . .
C27 C 0.1883(5) 0.7383(3) 0.4777(3) 0.0428(18) Uani 1 1 d . . . . .
C28 C 0.0232(5) 0.7515(3) 0.4485(3) 0.0413(18) Uani 1 1 d . . . . .
C29 C 0.1091(5) 0.3506(3) 0.3241(3) 0.0390(17) Uani 1 1 d . . . . .
H29 H 0.0606 0.3264 0.3135 0.047 Uiso 1 1 calc R U . . .
C30 C 0.1108(6) 0.3930(3) 0.2911(4) 0.048(2) Uani 1 1 d . . . . .
H30 H 0.0623 0.3979 0.2587 0.058 Uiso 1 1 calc R U . . .
C31 C 0.2429(5) 0.4196(3) 0.3495(4) 0.050(2) Uani 1 1 d . . . . .
H31 H 0.2912 0.4438 0.3608 0.060 Uiso 1 1 calc R U . . .
C32 C 0.2412(6) 0.3765(4) 0.3819(5) 0.063(3) Uani 1 1 d . . . . .
H32 H 0.2908 0.3710 0.4136 0.075 Uiso 1 1 calc R U . . .
C33 C 0.1612(5) 0.7076(3) 0.6599(3) 0.0440(18) Uani 1 1 d . . . . .
H33 H 0.1099 0.7054 0.6726 0.053 Uiso 1 1 calc R U . . .
C34 C 0.1699(5) 0.7514(3) 0.6284(4) 0.0451(19) Uani 1 1 d . . . . .
H34 H 0.1248 0.7777 0.6200 0.054 Uiso 1 1 calc R U . . .
C35 C 0.3032(6) 0.7164(4) 0.6236(4) 0.059(2) Uani 1 1 d . . . . .
H35 H 0.3559 0.7186 0.6123 0.070 Uiso 1 1 calc R U . . .
C36 C 0.2908(7) 0.6738(4) 0.6528(4) 0.060(2) Uani 1 1 d . . . . .
H36 H 0.3333 0.6460 0.6593 0.072 Uiso 1 1 calc R U . . .
C37 C 0.1745(5) 0.2117(3) 0.3777(3) 0.0431(19) Uani 1 1 d . . . . .
C38 C 0.2649(5) 0.2317(3) 0.3927(4) 0.048(2) Uani 1 1 d . . . . .
C39 C 0.2951(5) 0.2343(3) 0.4505(3) 0.0405(18) Uani 1 1 d . . . . .
C40 C 0.2246(6) 0.2115(3) 0.4716(3) 0.048(2) Uani 1 1 d . . . . .
C41 C 0.1530(5) 0.1963(3) 0.4262(3) 0.0412(18) Uani 1 1 d . . . . .
C42 C 0.1168(5) 0.2015(4) 0.3216(4) 0.058(2) Uani 1 1 d . . . . .
H42A H 0.1297 0.2274 0.2968 0.087 Uiso 1 1 calc R U . . .
H42B H 0.0534 0.2040 0.3203 0.087 Uiso 1 1 calc R U . . .
H42C H 0.1292 0.1663 0.3104 0.087 Uiso 1 1 calc R U . . .
C43 C 0.3116(6) 0.2505(3) 0.3553(4) 0.053(2) Uani 1 1 d . . . . .
H43A H 0.3199 0.2216 0.3322 0.080 Uiso 1 1 calc R U . . .
H43B H 0.3706 0.2645 0.3760 0.080 Uiso 1 1 calc R U . . .
H43C H 0.2760 0.2782 0.3324 0.080 Uiso 1 1 calc R U . . .
C44 C 0.3866(5) 0.2527(4) 0.4869(4) 0.057(2) Uani 1 1 d . . . . .
H44A H 0.4219 0.2223 0.5047 0.085 Uiso 1 1 calc R U . . .
H44B H 0.3779 0.2767 0.5147 0.085 Uiso 1 1 calc R U . . .
H44C H 0.4188 0.2708 0.4647 0.085 Uiso 1 1 calc R U . . .
C45 C 0.2357(6) 0.2047(4) 0.5310(4) 0.056(2) Uani 1 1 d . . . . .
H45A H 0.1780 0.2111 0.5380 0.085 Uiso 1 1 calc R U . . .
H45B H 0.2806 0.2296 0.5520 0.085 Uiso 1 1 calc R U . . .
H45C H 0.2557 0.1689 0.5420 0.085 Uiso 1 1 calc R U . . .
C46 C 0.0662(6) 0.1733(4) 0.4291(4) 0.062(3) Uani 1 1 d . . . . .
H46A H 0.0750 0.1363 0.4393 0.093 Uiso 1 1 calc R U . . .
H46B H 0.0206 0.1765 0.3935 0.093 Uiso 1 1 calc R U . . .
H46C H 0.0459 0.1922 0.4565 0.093 Uiso 1 1 calc R U . . .
C47 C 0.2130(6) 0.6292(4) 0.8016(4) 0.052(2) Uani 1 1 d . . . . .
C48 C 0.2064(6) 0.5741(4) 0.7995(3) 0.051(2) Uani 1 1 d . . . . .
C49 C 0.2830(6) 0.5536(3) 0.7890(3) 0.049(2) Uani 1 1 d . . . . .
C50 C 0.3411(6) 0.5967(4) 0.7855(4) 0.059(3) Uani 1 1 d . . . . .
C51 C 0.2984(7) 0.6434(4) 0.7970(3) 0.060(3) Uani 1 1 d . . . . .
C52 C 0.1450(8) 0.6663(5) 0.8166(4) 0.084(4) Uani 1 1 d . . . . .
H52A H 0.0835 0.6563 0.7958 0.126 Uiso 1 1 calc R U . . .
H52B H 0.1564 0.7024 0.8077 0.126 Uiso 1 1 calc R U . . .
H52C H 0.1521 0.6635 0.8557 0.126 Uiso 1 1 calc R U . . .
C53 C 0.1284(6) 0.5418(4) 0.8066(4) 0.059(2) Uani 1 1 d . . . . .
H53A H 0.0951 0.5262 0.7715 0.089 Uiso 1 1 calc R U . . .
H53B H 0.0881 0.5645 0.8194 0.089 Uiso 1 1 calc R U . . .
H53C H 0.1518 0.5140 0.8333 0.089 Uiso 1 1 calc R U . . .
C54 C 0.3027(7) 0.4967(3) 0.7790(5) 0.068(3) Uani 1 1 d . . . . .
H54A H 0.3278 0.4789 0.8140 0.102 Uiso 1 1 calc R U . . .
H54B H 0.3462 0.4953 0.7582 0.102 Uiso 1 1 calc R U . . .
H54C H 0.2468 0.4793 0.7583 0.102 Uiso 1 1 calc R U . . .
C55 C 0.4309(7) 0.5911(4) 0.7763(5) 0.073(3) Uani 1 1 d . . . . .
H55A H 0.4591 0.6257 0.7781 0.110 Uiso 1 1 calc R U . . .
H55B H 0.4234 0.5757 0.7403 0.110 Uiso 1 1 calc R U . . .
H55C H 0.4692 0.5684 0.8045 0.110 Uiso 1 1 calc R U . . .
C56 C 0.3369(10) 0.6971(4) 0.8017(5) 0.098(4) Uani 1 1 d . . . . .
H56A H 0.3714 0.7039 0.8397 0.147 Uiso 1 1 calc R U . . .
H56B H 0.2880 0.7227 0.7899 0.147 Uiso 1 1 calc R U . . .
H56C H 0.3767 0.7000 0.7786 0.147 Uiso 1 1 calc R U . . .
C57 C 0.2646(6) 0.4615(4) 0.2104(4) 0.061(3) Uani 1 1 d . . . . .
C58 C 0.1725(6) 0.4637(4) 0.1761(4) 0.056(2) Uani 1 1 d . . . . .
C59 C 0.1431(7) 0.5174(4) 0.1707(4) 0.059(2) Uani 1 1 d . . . . .
C60 C 0.2156(8) 0.5469(4) 0.2021(4) 0.066(3) Uani 1 1 d . . . . .
C61 C 0.2921(6) 0.5143(4) 0.2255(4) 0.059(2) Uani 1 1 d . . . . .
C62 C 0.3209(7) 0.4126(4) 0.2236(6) 0.082(3) Uani 1 1 d . . . . .
H62A H 0.2855 0.3845 0.2332 0.123 Uiso 1 1 calc R U . . .
H62B H 0.3745 0.4195 0.2545 0.123 Uiso 1 1 calc R U . . .
H62C H 0.3393 0.4021 0.1918 0.123 Uiso 1 1 calc R U . . .
C63 C 0.1143(7) 0.4182(4) 0.1480(5) 0.071(3) Uani 1 1 d . . . . .
H63A H 0.1214 0.4131 0.1117 0.107 Uiso 1 1 calc R U . . .
H63B H 0.0510 0.4258 0.1444 0.107 Uiso 1 1 calc R U . . .
H63C H 0.1328 0.3863 0.1697 0.107 Uiso 1 1 calc R U . . .
C64 C 0.0517(7) 0.5347(4) 0.1380(4) 0.073(3) Uani 1 1 d . . . . .
H64A H 0.0352 0.5665 0.1542 0.109 Uiso 1 1 calc R U . . .
H64B H 0.0080 0.5070 0.1377 0.109 Uiso 1 1 calc R U . . .
H64C H 0.0516 0.5421 0.1005 0.109 Uiso 1 1 calc R U . . .
C65 C 0.2127(9) 0.6081(4) 0.2037(6) 0.095(4) Uani 1 1 d . . . . .
H65A H 0.2137 0.6222 0.1684 0.142 Uiso 1 1 calc R U . . .
H65B H 0.2650 0.6210 0.2324 0.142 Uiso 1 1 calc R U . . .
H65C H 0.1574 0.6193 0.2113 0.142 Uiso 1 1 calc R U . . .
C66 C 0.3814(8) 0.5307(6) 0.2646(6) 0.102(5) Uani 1 1 d . . . . .
H66A H 0.4277 0.5301 0.2458 0.153 Uiso 1 1 calc R U . . .
H66B H 0.3982 0.5063 0.2955 0.153 Uiso 1 1 calc R U . . .
H66C H 0.3763 0.5661 0.2779 0.153 Uiso 1 1 calc R U . . .
C67 C 0.2576(4) 0.8962(2) 0.5705(6) 0.071(5) Uani 0.47(3) 1 d G U P A 1
C68 C 0.3308(4) 0.8727(2) 0.6114(4) 0.060(8) Uani 0.47(3) 1 d G U P A 1
C69 C 0.3897(3) 0.8491(2) 0.5848(2) 0.055(2) Uani 0.47(3) 1 d G U P A 1
C70 C 0.3529(6) 0.8580(5) 0.5275(2) 0.071(7) Uani 0.47(3) 1 d G U P A 1
C71 C 0.2713(6) 0.8870(4) 0.5187(5) 0.068(7) Uani 0.47(3) 1 d G U P A 1
C72 C 0.1791(6) 0.9256(3) 0.5805(10) 0.098(10) Uani 0.47(3) 1 d G U P A 1
H72A H 0.1571 0.9063 0.6070 0.147 Uiso 0.47(3) 1 calc R U P A 1
H72B H 0.1305 0.9289 0.5461 0.147 Uiso 0.47(3) 1 calc R U P A 1
H72C H 0.1990 0.9605 0.5948 0.147 Uiso 0.47(3) 1 calc R U P A 1
C73 C 0.3437(8) 0.8729(6) 0.6724(5) 0.082(9) Uani 0.47(3) 1 d G U P A 1
H73A H 0.2913 0.8568 0.6797 0.123 Uiso 0.47(3) 1 calc R U P A 1
H73B H 0.3503 0.9090 0.6858 0.123 Uiso 0.47(3) 1 calc R U P A 1
H73C H 0.3980 0.8529 0.6911 0.123 Uiso 0.47(3) 1 calc R U P A 1
C74 C 0.4762(5) 0.8198(3) 0.6125(5) 0.079(4) Uani 0.47(3) 1 d G U P A 1
H74A H 0.4874 0.8207 0.6521 0.118 Uiso 0.47(3) 1 calc R U P A 1
H74B H 0.5265 0.8364 0.6032 0.118 Uiso 0.47(3) 1 calc R U P A 1
H74C H 0.4704 0.7833 0.6000 0.118 Uiso 0.47(3) 1 calc R U P A 1
C75 C 0.3934(9) 0.8397(8) 0.4836(4) 0.080(9) Uani 0.47(3) 1 d G U P A 1
H75A H 0.3473 0.8407 0.4480 0.120 Uiso 0.47(3) 1 calc R U P A 1
H75B H 0.4157 0.8038 0.4915 0.120 Uiso 0.47(3) 1 calc R U P A 1
H75C H 0.4434 0.8628 0.4830 0.120 Uiso 0.47(3) 1 calc R U P A 1
C76 C 0.2098(9) 0.9051(7) 0.4638(7) 0.075(8) Uani 0.47(3) 1 d G U P A 1
H76A H 0.2424 0.9296 0.4472 0.113 Uiso 0.47(3) 1 calc R U P A 1
H76B H 0.1569 0.9225 0.4690 0.113 Uiso 0.47(3) 1 calc R U P A 1
H76C H 0.1906 0.8747 0.4398 0.113 Uiso 0.47(3) 1 calc R U P A 1
C67' C 0.2594(4) 0.8951(2) 0.5928(7) 0.071(5) Uani 0.53(3) 1 d G . P A 2
C68' C 0.3378(4) 0.8673(3) 0.6224(4) 0.051(6) Uani 0.53(3) 1 d G U P A 2
C69' C 0.3864(3) 0.8535(2) 0.5855(2) 0.055(2) Uani 0.53(3) 1 d G . P A 2
C70' C 0.3381(5) 0.8729(4) 0.5331(3) 0.070(7) Uani 0.53(3) 1 d G U P A 2
C71' C 0.2596(5) 0.8987(3) 0.5376(6) 0.089(9) Uani 0.53(3) 1 d G U P A 2
C72' C 0.1884(7) 0.9172(4) 0.6159(10) 0.106(11) Uani 0.53(3) 1 d G U P A 2
H72D H 0.1889 0.8978 0.6489 0.159 Uiso 0.53(3) 1 calc R U P A 2
H72E H 0.1290 0.9138 0.5888 0.159 Uiso 0.53(3) 1 calc R U P A 2
H72F H 0.2011 0.9542 0.6250 0.159 Uiso 0.53(3) 1 calc R U P A 2
C73' C 0.3647(8) 0.8545(6) 0.6825(4) 0.164(16) Uani 0.53(3) 1 d G U P A 2
H73D H 0.3895 0.8858 0.7037 0.246 Uiso 0.53(3) 1 calc R U P A 2
H73E H 0.4103 0.8267 0.6905 0.246 Uiso 0.53(3) 1 calc R U P A 2
H73F H 0.3117 0.8425 0.6924 0.246 Uiso 0.53(3) 1 calc R U P A 2
C74' C 0.4741(5) 0.8236(3) 0.5996(4) 0.079(4) Uani 0.53(3) 1 d G . P A 2
H74D H 0.4694 0.7952 0.5732 0.118 Uiso 0.53(3) 1 calc R U P A 2
H74E H 0.4868 0.8088 0.6363 0.118 Uiso 0.53(3) 1 calc R U P A 2
H74F H 0.5230 0.8473 0.5983 0.118 Uiso 0.53(3) 1 calc R U P A 2
C75' C 0.3654(9) 0.8672(8) 0.4817(3) 0.098(10) Uani 0.53(3) 1 d G U P A 2
H75D H 0.4112 0.8935 0.4814 0.148 Uiso 0.53(3) 1 calc R U P A 2
H75E H 0.3127 0.8724 0.4498 0.148 Uiso 0.53(3) 1 calc R U P A 2
H75F H 0.3901 0.8321 0.4804 0.148 Uiso 0.53(3) 1 calc R U P A 2
C76' C 0.1888(7) 0.9251(5) 0.4918(9) 0.131(13) Uani 0.53(3) 1 d G U P A 2
H76D H 0.1321 0.9268 0.5009 0.196 Uiso 0.53(3) 1 calc R U P A 2
H76E H 0.1799 0.9050 0.4580 0.196 Uiso 0.53(3) 1 calc R U P A 2
H76F H 0.2086 0.9606 0.4866 0.196 Uiso 0.53(3) 1 calc R U P A 2
C77 C 0.3748(13) 0.3566(7) 0.7029(8) 0.121(6) Uani 1 1 d . . . . .
C78 C 0.0834(9) 0.2521(5) 0.1427(6) 0.082(3) Uani 1 1 d . . . . .
C79 C 0.1179(10) 0.5535(8) -0.0240(7) 0.124(6) Uani 1 1 d . . . . .
C80 C 0.4029(18) 0.5743(9) 0.5690(13) 0.226(14) Uiso 1 1 d D . . . .
C81 C 0.4605(11) 0.2394(8) 0.2412(7) 0.146(7) Uani 1 1 d D . . . .
O25 O 0.4145(8) 0.1898(5) 0.2463(4) 0.125(4) Uani 1 1 d D . . . .

loop_
_atom_site_aniso_label
_atom_site_aniso_U_11
_atom_site_aniso_U_22
_atom_site_aniso_U_33
_atom_site_aniso_U_23
_atom_site_aniso_U_13
_atom_site_aniso_U_12
Rh1 0.0351(3) 0.0342(3) 0.0415(3) -0.0035(3) 0.0042(2) 0.0071(2)
Rh2 0.0408(3) 0.0355(3) 0.0394(3) -0.0042(3) 0.0031(3) -0.0052(3)
Rh3 0.0444(4) 0.0392(4) 0.0512(4) -0.0043(3) 0.0174(3) -0.0040(3)
Rh4 0.0499(4) 0.0376(4) 0.0484(4) -0.0011(3) 0.0081(3) -0.0077(3)
N1 0.031(3) 0.032(3) 0.037(3) -0.009(3) 0.005(3) -0.002(2)
N2 0.032(3) 0.027(3) 0.034(3) -0.007(2) 0.006(2) 0.000(2)
N3 0.036(3) 0.038(3) 0.043(4) -0.002(3) 0.009(3) -0.002(3)
N4 0.043(4) 0.036(3) 0.049(4) -0.007(3) 0.014(3) -0.004(3)
N5 0.028(3) 0.035(3) 0.049(4) 0.000(3) 0.009(3) 0.003(3)
N6 0.032(3) 0.047(4) 0.052(4) 0.000(3) 0.012(3) -0.002(3)
N7 0.034(3) 0.033(3) 0.034(3) -0.003(3) 0.001(3) -0.007(3)
N8 0.048(4) 0.031(3) 0.035(3) 0.001(3) 0.014(3) -0.008(3)
O1 0.033(3) 0.041(3) 0.049(3) -0.010(3) 0.003(2) 0.011(2)
O2 0.033(3) 0.034(3) 0.045(3) -0.012(2) 0.001(2) 0.004(2)
O3 0.032(3) 0.041(3) 0.051(3) -0.011(3) 0.002(2) -0.004(2)
O4 0.026(2) 0.040(3) 0.039(3) -0.008(2) -0.003(2) -0.001(2)
O5 0.035(3) 0.036(3) 0.044(3) -0.015(2) 0.008(2) -0.003(2)
O6 0.034(3) 0.038(3) 0.057(4) -0.011(3) 0.009(2) 0.005(2)
O7 0.039(3) 0.051(3) 0.056(4) -0.009(3) 0.016(3) 0.000(3)
O8 0.043(3) 0.045(3) 0.042(3) -0.013(3) 0.010(2) -0.003(2)
O9 0.033(3) 0.049(3) 0.061(4) -0.010(3) 0.005(3) -0.001(2)
O10 0.035(3) 0.050(3) 0.058(4) -0.006(3) 0.012(3) -0.011(2)
O11 0.048(3) 0.042(3) 0.054(4) -0.006(3) 0.011(3) -0.001(3)
O12 0.044(3) 0.056(4) 0.061(4) -0.012(3) 0.007(3) 0.012(3)
O13 0.066(5) 0.078(5) 0.125(7) 0.034(5) 0.015(5) 0.010(4)
O14 0.168(11) 0.148(10) 0.097(8) -0.033(7) -0.031(7) 0.043(8)
O15 0.052(5) 0.263(15) 0.128(9) 0.022(9) 0.018(5) 0.036(7)
O16 0.131(8) 0.094(6) 0.093(7) -0.010(5) 0.019(6) 0.029(6)
O17 0.113(7) 0.064(5) 0.104(7) 0.007(5) -0.002(5) 0.013(5)
O18 0.081(6) 0.113(7) 0.102(7) 0.014(6) 0.021(5) -0.016(5)
O19 0.103(6) 0.084(5) 0.079(5) 0.032(4) 0.033(5) 0.009(5)
O20 0.055(5) 0.146(8) 0.112(7) 0.033(6) 0.023(5) -0.012(5)
O21 0.154(9) 0.058(5) 0.162(9) -0.036(5) 0.105(8) -0.012(5)
O22 0.193(17) 0.38(3) 0.25(2) 0.08(2) 0.082(15) 0.17(2)
O24 0.059(7) 0.38(3) 0.40(3) -0.19(2) 0.052(12) -0.002(11)
S1 0.0564(16) 0.096(2) 0.102(3) 0.007(2) 0.0028(16) 0.0123(16)
S2 0.0835(19) 0.0602(16) 0.0685(18) -0.0006(14) 0.0045(15) 0.0055(14)
S3 0.0718(17) 0.0756(18) 0.0630(16) -0.0024(14) 0.0206(14) -0.0159(14)
S4 0.057(2) 0.178(5) 0.217(6) -0.029(4) 0.049(3) -0.004(3)
F1 0.209(11) 0.164(9) 0.089(6) -0.022(7) 0.018(7) 0.027(8)
F2 0.249(12) 0.098(6) 0.106(7) 0.018(5) 0.002(7) 0.084(7)
F3 0.166(9) 0.113(7) 0.173(10) 0.047(6) 0.059(8) -0.040(7)
F4 0.136(9) 0.161(10) 0.257(14) 0.030(9) 0.105(10) -0.032(7)
F5 0.092(5) 0.111(6) 0.126(7) -0.017(5) -0.006(5) 0.017(5)
F6 0.126(7) 0.122(7) 0.113(6) -0.053(5) 0.001(5) 0.008(5)
F7 0.154(9) 0.135(8) 0.100(7) -0.038(6) 0.014(6) 0.007(6)
F8 0.068(4) 0.137(7) 0.160(8) 0.010(6) 0.026(5) -0.026(5)
F9 0.090(5) 0.161(8) 0.127(7) 0.061(6) -0.003(5) -0.013(5)
F10 0.082(8) 0.60(4) 0.39(3) -0.10(3) 0.048(13) 0.080(15)
F11 0.124(11) 0.49(3) 0.31(3) 0.11(2) 0.025(13) 0.037(15)
F12 0.26(2) 0.36(3) 0.52(4) 0.24(3) 0.05(2) -0.10(2)
C1 0.030(3) 0.029(4) 0.043(4) -0.001(3) 0.008(3) 0.008(3)
C2 0.027(3) 0.033(4) 0.027(3) 0.003(3) 0.004(3) 0.003(3)
C3 0.031(3) 0.026(3) 0.027(3) 0.001(3) 0.005(3) 0.001(3)
C4 0.023(3) 0.037(4) 0.035(4) 0.000(3) 0.002(3) -0.006(3)
C5 0.027(3) 0.035(4) 0.039(4) 0.006(3) 0.008(3) 0.003(3)
C6 0.034(3) 0.032(4) 0.026(3) 0.002(3) 0.000(3) 0.006(3)
C7 0.023(3) 0.034(4) 0.031(4) -0.001(3) 0.005(3) -0.001(3)
C8 0.030(3) 0.022(3) 0.032(4) -0.004(3) 0.003(3) 0.007(3)
C9 0.030(4) 0.042(4) 0.042(4) -0.009(3) 0.001(3) 0.001(3)
C10 0.028(4) 0.055(5) 0.041(4) -0.001(4) 0.008(3) 0.002(3)
C11 0.032(4) 0.041(4) 0.031(4) 0.001(3) 0.003(3) -0.003(3)
C12 0.028(3) 0.027(3) 0.035(4) 0.000(3) 0.003(3) -0.001(3)
C13 0.026(3) 0.033(4) 0.040(4) -0.001(3) 0.001(3) 0.003(3)
C14 0.040(4) 0.025(3) 0.034(4) 0.002(3) 0.010(3) 0.001(3)
C15 0.030(4) 0.053(5) 0.032(4) 0.000(3) 0.003(3) -0.001(3)
C16 0.041(4) 0.028(4) 0.033(4) 0.001(3) 0.011(3) -0.008(3)
C17 0.027(3) 0.039(4) 0.039(4) 0.010(3) 0.001(3) 0.003(3)
C18 0.031(4) 0.045(4) 0.053(5) 0.002(4) 0.011(3) 0.003(3)
C19 0.033(4) 0.041(4) 0.041(4) 0.003(3) 0.000(3) 0.010(3)
C20 0.035(4) 0.036(4) 0.040(4) 0.003(3) 0.010(3) 0.004(3)
C21 0.037(4) 0.039(4) 0.035(4) 0.004(3) 0.011(3) -0.005(3)
C22 0.041(4) 0.041(4) 0.040(4) -0.010(3) 0.011(3) -0.005(3)
C23 0.031(4) 0.054(5) 0.053(5) -0.010(4) 0.005(4) -0.007(3)
C24 0.036(4) 0.055(5) 0.059(5) -0.006(4) 0.011(4) 0.001(4)
C25 0.031(4) 0.050(5) 0.045(5) 0.007(4) 0.012(3) 0.004(3)
C26 0.036(4) 0.038(4) 0.039(4) 0.006(3) 0.010(3) 0.005(3)
C27 0.039(4) 0.043(4) 0.042(4) 0.002(4) 0.006(3) 0.002(3)
C28 0.039(4) 0.045(4) 0.037(4) 0.006(3) 0.005(3) 0.006(4)
C29 0.037(4) 0.035(4) 0.044(4) -0.003(3) 0.010(3) 0.003(3)
C30 0.042(4) 0.040(4) 0.057(5) 0.001(4) 0.007(4) 0.007(4)
C31 0.036(4) 0.041(5) 0.066(6) 0.012(4) 0.003(4) -0.006(3)
C32 0.033(4) 0.057(6) 0.091(8) 0.005(5) 0.007(5) 0.006(4)
C33 0.045(4) 0.037(4) 0.048(5) -0.003(4) 0.011(4) -0.006(4)
C34 0.045(4) 0.037(4) 0.054(5) -0.006(4) 0.017(4) 0.000(4)
C35 0.051(5) 0.061(6) 0.066(6) 0.015(5) 0.021(5) 0.012(4)
C36 0.060(6) 0.055(6) 0.069(6) 0.011(5) 0.024(5) 0.008(5)
C37 0.036(4) 0.036(4) 0.049(5) 0.003(4) 0.001(3) 0.017(3)
C38 0.033(4) 0.043(5) 0.057(5) -0.004(4) -0.001(4) 0.015(3)
C39 0.041(4) 0.037(4) 0.044(4) -0.008(3) 0.013(3) 0.010(3)
C40 0.051(5) 0.042(5) 0.045(5) -0.008(4) 0.004(4) 0.014(4)
C41 0.044(4) 0.023(4) 0.056(5) 0.001(3) 0.013(4) 0.010(3)
C42 0.036(4) 0.057(5) 0.066(6) -0.017(5) -0.007(4) 0.002(4)
C43 0.051(5) 0.048(5) 0.067(6) -0.009(4) 0.028(5) 0.010(4)
C44 0.040(4) 0.055(5) 0.066(6) -0.006(5) 0.003(4) 0.007(4)
C45 0.058(5) 0.060(6) 0.048(5) 0.011(4) 0.010(4) 0.016(5)
C46 0.058(6) 0.047(5) 0.074(7) -0.007(5) 0.006(5) 0.004(4)
C47 0.054(5) 0.052(5) 0.043(5) -0.009(4) 0.006(4) 0.000(4)
C48 0.051(5) 0.057(5) 0.037(4) 0.010(4) 0.002(4) -0.007(4)
C49 0.054(5) 0.043(5) 0.041(5) 0.006(4) 0.001(4) -0.005(4)
C50 0.043(5) 0.080(7) 0.038(5) 0.009(5) -0.011(4) -0.017(5)
C51 0.066(6) 0.067(6) 0.030(4) -0.011(4) -0.011(4) -0.013(5)
C52 0.111(9) 0.096(9) 0.049(6) -0.026(6) 0.028(6) 0.002(7)
C53 0.057(5) 0.066(6) 0.053(6) 0.002(5) 0.012(4) -0.017(5)
C54 0.054(5) 0.041(5) 0.099(8) 0.020(5) 0.006(5) 0.005(4)
C55 0.054(6) 0.071(7) 0.094(8) 0.012(6) 0.020(6) 0.002(5)
C56 0.137(11) 0.057(7) 0.078(8) -0.017(6) -0.003(8) -0.047(7)
C57 0.051(5) 0.068(6) 0.070(6) -0.014(5) 0.025(5) 0.004(5)
C58 0.064(6) 0.056(6) 0.050(5) 0.000(4) 0.022(5) 0.001(4)
C59 0.074(6) 0.048(5) 0.066(6) -0.004(5) 0.037(5) -0.012(5)
C60 0.092(8) 0.052(5) 0.075(7) -0.008(5) 0.054(6) -0.018(5)
C61 0.048(5) 0.065(6) 0.068(6) -0.007(5) 0.022(5) -0.020(5)
C62 0.053(6) 0.071(7) 0.111(10) -0.017(7) 0.007(6) 0.004(5)
C63 0.064(6) 0.061(6) 0.090(8) -0.027(6) 0.024(6) -0.002(5)
C64 0.081(7) 0.068(7) 0.071(7) 0.024(6) 0.025(6) -0.009(6)
C65 0.117(10) 0.043(6) 0.150(12) -0.014(7) 0.078(10) -0.027(6)
C66 0.063(7) 0.135(12) 0.106(10) -0.023(9) 0.022(7) -0.047(8)
C67 0.070(7) 0.033(5) 0.120(15) -0.040(8) 0.043(9) -0.010(5)
C68 0.081(16) 0.066(15) 0.025(8) -0.012(9) 0.007(9) -0.032(12)
C69 0.044(5) 0.046(5) 0.070(6) -0.010(4) 0.011(4) -0.009(4)
C70 0.057(12) 0.071(13) 0.076(15) 0.009(11) 0.006(11) -0.024(11)
C71 0.068(13) 0.043(11) 0.081(14) 0.031(10) 0.005(11) -0.027(10)
C72 0.10(2) 0.090(19) 0.10(2) 0.008(17) 0.022(16) -0.016(16)
C73 0.108(18) 0.062(14) 0.093(19) -0.058(13) 0.057(15) -0.054(13)
C74 0.058(6) 0.088(9) 0.077(10) -0.002(7) 0.000(6) -0.013(6)
C75 0.066(14) 0.10(2) 0.078(16) 0.011(14) 0.021(12) -0.027(15)
C76 0.057(13) 0.073(16) 0.091(18) 0.021(13) 0.015(12) 0.018(12)
C67' 0.070(7) 0.033(5) 0.120(15) -0.040(8) 0.043(9) -0.010(5)
C68' 0.065(12) 0.041(10) 0.039(9) -0.032(7) 0.002(8) -0.002(9)
C69' 0.044(5) 0.046(5) 0.070(6) -0.010(4) 0.011(4) -0.009(4)
C70' 0.078(13) 0.055(10) 0.077(13) 0.014(9) 0.021(11) -0.037(10)
C71' 0.071(13) 0.088(14) 0.087(15) -0.021(13) -0.010(11) 0.007(11)
C72' 0.111(19) 0.045(12) 0.17(3) -0.017(14) 0.051(18) 0.034(12)
C73' 0.26(4) 0.18(3) 0.075(18) -0.038(19) 0.08(2) 0.03(3)
C74' 0.058(6) 0.088(9) 0.077(10) -0.002(7) 0.000(6) -0.013(6)
C75' 0.109(19) 0.11(2) 0.085(17) 0.010(14) 0.043(15) -0.037(17)
C76' 0.100(19) 0.065(15) 0.21(3) 0.025(19) 0.02(2) -0.003(15)
C77 0.119(13) 0.091(11) 0.140(16) 0.045(11) 0.019(12) 0.040(10)
C78 0.079(8) 0.069(8) 0.102(10) -0.012(7) 0.030(7) 0.001(6)
C79 0.078(9) 0.168(17) 0.116(13) 0.076(13) 0.011(9) -0.004(10)
C81 0.096(11) 0.22(2) 0.101(12) 0.048(13) -0.005(9) -0.025(13)
O25 0.134(9) 0.146(10) 0.101(8) 0.027(7) 0.045(7) 0.018(7)

loop_
_atom_type_symbol
_atom_type_description
_atom_type_scat_dispersion_real
_atom_type_scat_dispersion_imag
_atom_type_scat_source
C C 0.0033 0.0016 'International Tables Vol C Tables 4.2.6.8 and 6.1.1.4'
H H 0.0000 0.0000 'International Tables Vol C Tables 4.2.6.8 and 6.1.1.4'
N N 0.0061 0.0033 'International Tables Vol C Tables 4.2.6.8 and 6.1.1.4'
O O 0.0106 0.0060 'International Tables Vol C Tables 4.2.6.8 and 6.1.1.4'
F F 0.0171 0.0103 'International Tables Vol C Tables 4.2.6.8 and 6.1.1.4'
S S 0.1246 0.1234 'International Tables Vol C Tables 4.2.6.8 and 6.1.1.4'
Rh Rh -1.1178 0.9187 'International Tables Vol C Tables 4.2.6.8 and 6.1.1.4'

loop_
_geom_angle_atom_site_label_1
_geom_angle_atom_site_label_2
_geom_angle_atom_site_label_3
_geom_angle
O2 Rh1 C39 153.3(3)
O2 Rh1 C37 112.9(2)
C39 Rh1 C37 65.9(3)
O2 Rh1 C40 112.8(3)
C39 Rh1 C40 41.0(3)
C37 Rh1 C40 65.9(3)
O2 Rh1 N5 88.8(2)
C39 Rh1 N5 117.6(3)
C37 Rh1 N5 105.1(3)
C40 Rh1 N5 158.3(3)
O2 Rh1 O1 77.20(19)
C39 Rh1 O1 101.3(2)
C37 Rh1 O1 166.9(2)
C40 Rh1 O1 103.0(3)
N5 Rh1 O1 82.7(2)
O2 Rh1 C41 95.9(2)
C39 Rh1 C41 65.9(3)
C37 Rh1 C41 39.3(3)
C40 Rh1 C41 38.3(3)
N5 Rh1 C41 142.5(3)
O1 Rh1 C41 134.7(3)
O2 Rh1 C38 151.5(3)
C39 Rh1 C38 38.6(3)
C37 Rh1 C38 39.1(3)
C40 Rh1 C38 66.3(3)
N5 Rh1 C38 94.1(3)
O1 Rh1 C38 131.3(3)
C41 Rh1 C38 65.3(3)
C47 Rh2 O5 107.9(3)
C47 Rh2 C50 66.7(4)
O5 Rh2 C50 162.5(3)
C47 Rh2 N7 113.4(3)
O5 Rh2 N7 86.8(2)
C50 Rh2 N7 110.6(3)
C47 Rh2 O4 157.9(3)
O5 Rh2 O4 76.63(18)
C50 Rh2 O4 102.3(3)
N7 Rh2 O4 88.2(2)
C47 Rh2 C48 39.1(3)
O5 Rh2 C48 99.5(3)
C50 Rh2 C48 65.6(3)
N7 Rh2 C48 152.4(3)
O4 Rh2 C48 119.3(3)
C47 Rh2 C49 65.6(4)
O5 Rh2 C49 122.9(3)
C50 Rh2 C49 39.6(3)
N7 Rh2 C49 149.8(3)
O4 Rh2 C49 93.5(3)
C48 Rh2 C49 38.1(3)
C47 Rh2 C51 39.2(4)
O5 Rh2 C51 143.8(3)
C50 Rh2 C51 39.4(4)
N7 Rh2 C51 94.6(3)
O4 Rh2 C51 139.5(3)
C48 Rh2 C51 64.7(4)
C49 Rh2 C51 65.2(4)
O8 Rh3 C60 112.1(4)
O8 Rh3 N6 85.3(2)
C60 Rh3 N6 162.2(3)
O8 Rh3 C58 114.2(3)
C60 Rh3 C58 65.2(4)
N6 Rh3 C58 105.4(3)
O8 Rh3 O7 77.0(2)
C60 Rh3 O7 98.3(3)
N6 Rh3 O7 88.6(2)
C58 Rh3 O7 162.3(3)
O8 Rh3 C59 95.0(3)
C60 Rh3 C59 38.6(4)
N6 Rh3 C59 140.9(3)
C58 Rh3 C59 39.5(3)
O7 Rh3 C59 129.6(3)
O8 Rh3 C57 153.5(3)
C60 Rh3 C57 66.0(4)
N6 Rh3 C57 97.0(3)
C58 Rh3 C57 39.7(4)
O7 Rh3 C57 129.3(3)
C59 Rh3 C57 66.8(4)
O8 Rh3 C61 150.8(3)
C60 Rh3 C61 39.4(4)
N6 Rh3 C61 123.6(3)
C58 Rh3 C61 65.6(4)
O7 Rh3 C61 97.8(3)
C59 Rh3 C61 65.9(4)
C57 Rh3 C61 39.2(4)
C67 Rh4 O11 101.3(2)
C67 Rh4 C68 40.36(13)
O11 Rh4 C68 136.2(2)
C67 Rh4 C71 40.18(13)
O11 Rh4 C71 97.3(2)
C68 Rh4 C71 67.10(19)
C67 Rh4 O10 149.7(5)
O11 Rh4 O10 78.4(2)
C68 Rh4 O10 144.9(2)
C71 Rh4 O10 109.5(5)
C67 Rh4 N8 127.8(5)
O11 Rh4 N8 85.3(2)
C68 Rh4 N8 102.9(3)
C71 Rh4 N8 168.0(5)
O10 Rh4 N8 82.5(2)
O11 Rh4 C70' 123.7(2)
O10 Rh4 C70' 101.0(4)
N8 Rh4 C70' 150.9(2)
C67 Rh4 C69 66.80(18)
O11 Rh4 C69 163.4(2)
C68 Rh4 C69 39.52(11)
C71 Rh4 C69 66.08(18)
O10 Rh4 C69 105.9(2)
N8 Rh4 C69 111.0(2)
O11 Rh4 C69' 161.2(2)
O10 Rh4 C69' 109.0(2)
N8 Rh4 C69' 112.5(2)
C70' Rh4 C69' 38.84(10)
C67 Rh4 C70 66.62(19)
O11 Rh4 C70 126.8(2)
C68 Rh4 C70 66.18(17)
C71 Rh4 C70 39.28(12)
O10 Rh4 C70 89.1(4)
N8 Rh4 C70 144.4(3)
C69 Rh4 C70 38.91(10)
O11 Rh4 C71' 97.0(2)
O10 Rh4 C71' 126.4(5)
N8 Rh4 C71' 151.0(5)
C70' Rh4 C71' 38.70(11)
C69' Rh4 C71' 64.55(17)
O11 Rh4 C68' 138.3(2)
O10 Rh4 C68' 143.2(2)
N8 Rh4 C68' 95.4(3)
C70' Rh4 C68' 64.37(17)
C69' Rh4 C68' 38.27(11)
C71' Rh4 C68' 63.85(18)
O2 N1 C11 118.4(6)
O2 N1 C12 116.5(5)
C11 N1 C12 124.5(6)
O5 N2 C13 118.5(5)
O5 N2 C14 117.7(5)
C13 N2 C14 123.7(6)
O8 N3 C25 120.9(6)
O8 N3 C26 114.7(6)
C25 N3 C26 124.3(7)
C27 N4 O11 118.2(6)
C27 N4 C28 126.1(7)
O11 N4 C28 115.4(6)
C32 N5 C29 116.3(7)
C32 N5 Rh1 120.4(6)
C29 N5 Rh1 123.3(5)
C31 N6 C30 116.1(7)
C31 N6 Rh3 121.3(5)
C30 N6 Rh3 122.5(6)
C33 N7 C36 117.3(7)
C33 N7 Rh2 124.0(5)
C36 N7 Rh2 118.7(6)
C34 N8 C35 116.8(7)
C34 N8 Rh4 123.5(5)
C35 N8 Rh4 119.5(6)
C11 O1 Rh1 113.2(4)
N1 O2 Rh1 111.2(4)
C13 O4 Rh2 113.9(5)
N2 O5 Rh2 110.7(4)
C25 O7 Rh3 113.0(5)
N3 O8 Rh3 108.9(4)
C27 O10 Rh4 112.0(5)
N4 O11 Rh4 110.6(4)
O15 S1 O13 112.9(7)
O15 S1 O14 117.1(8)
O13 S1 O14 112.4(6)
O15 S1 C77 105.8(8)
O13 S1 C77 103.9(7)
O14 S1 C77 103.0(9)
O16 S2 O17 116.1(6)
O16 S2 O18 114.8(6)
O17 S2 O18 113.8(6)
O16 S2 C78 105.0(6)
O17 S2 C78 102.6(6)
O18 S2 C78 102.1(6)
O19 S3 O21 116.9(5)
O19 S3 O20 114.4(6)
O21 S3 O20 118.0(6)
O19 S3 C79 101.9(7)
O21 S3 C79 103.3(8)
O20 S3 C79 97.9(6)
O24 S4 O22 120.9(14)
O24 S4 O23 108.5(16)
O22 S4 O23 112.4(16)
O24 S4 C80 104.1(14)
O22 S4 C80 109.3(14)
O23 S4 C80 99.1(16)
C10 C1 C2 120.3(7)
C10 C1 C11 121.1(6)
C2 C1 C11 118.5(6)
C3 C2 C7 120.2(6)
C3 C2 C1 121.3(6)
C7 C2 C1 118.4(6)
C4 C3 C2 120.9(6)
C4 C3 C12 119.5(6)
C2 C3 C12 119.6(6)
C3 C4 C5 119.5(6)
C6 C5 C4 120.0(6)
C5 C6 C7 120.9(6)
C5 C6 C14 119.4(6)
C7 C6 C14 119.7(6)
C6 C7 C2 118.4(6)
C6 C7 C8 121.9(6)
C2 C7 C8 119.5(6)
C9 C8 C7 119.4(6)
C9 C8 C13 123.1(6)
C7 C8 C13 117.4(6)
C8 C9 C10 122.4(7)
C1 C10 C9 119.9(7)
O1 C11 N1 119.9(7)
O1 C11 C1 121.2(6)
N1 C11 C1 118.7(6)
O3 C12 N1 121.5(6)
O3 C12 C3 122.2(6)
N1 C12 C3 116.2(6)
O4 C13 N2 118.2(6)
O4 C13 C8 121.5(6)
N2 C13 C8 120.2(6)
O6 C14 N2 120.9(6)
O6 C14 C6 122.3(6)
N2 C14 C6 116.7(6)
C16 C15 C24 119.1(7)
C16 C15 C25 119.7(6)
C24 C15 C25 121.1(7)
C15 C16 C17 120.8(7)
C15 C16 C21 119.9(7)
C17 C16 C21 119.3(7)
C16 C17 C18 121.6(7)
C16 C17 C26 121.4(7)
C18 C17 C26 117.0(7)
C17 C18 C19 118.5(7)
C20 C19 C18 120.1(7)
C19 C20 C21 121.1(7)
C19 C20 C28 118.4(7)
C21 C20 C28 120.4(7)
C22 C21 C20 121.4(7)
C22 C21 C16 119.4(7)
C20 C21 C16 119.3(7)
C23 C22 C21 120.4(7)
C23 C22 C27 120.5(7)
C21 C22 C27 119.1(7)
C24 C23 C22 119.7(7)
C23 C24 C15 121.6(8)
O7 C25 N3 116.8(7)
O7 C25 C15 123.6(7)
N3 C25 C15 119.7(7)
O9 C26 N3 121.1(7)
O9 C26 C17 125.3(7)
N3 C26 C17 113.6(6)
O10 C27 N4 120.8(7)
O10 C27 C22 120.4(7)
N4 C27 C22 118.8(7)
O12 C28 N4 120.6(7)
O12 C28 C20 125.6(7)
N4 C28 C20 113.9(6)
N5 C29 C30 120.8(7)
N6 C30 C29 122.1(8)
N6 C31 C32 121.2(8)
N5 C32 C31 123.3(9)
N7 C33 C34 122.6(8)
N8 C34 C33 120.1(7)
N8 C35 C36 121.3(8)
N7 C36 C35 121.8(9)
C38 C37 C41 109.0(7)
C38 C37 C42 125.9(8)
C41 C37 C42 124.5(8)
C38 C37 Rh1 72.9(5)
C41 C37 Rh1 72.4(4)
C42 C37 Rh1 127.3(5)
C39 C38 C37 106.9(8)
C39 C38 C43 127.1(8)
C37 C38 C43 125.7(8)
C39 C38 Rh1 68.1(4)
C37 C38 Rh1 68.0(4)
C43 C38 Rh1 124.1(6)
C38 C39 C40 108.3(7)
C38 C39 C44 127.9(8)
C40 C39 C44 123.7(7)
C38 C39 Rh1 73.3(4)
C40 C39 Rh1 70.0(4)
C44 C39 Rh1 126.2(5)
C41 C40 C39 107.2(7)
C41 C40 C45 129.6(9)
C39 C40 C45 123.1(8)
C41 C40 Rh1 72.6(5)
C39 C40 Rh1 69.0(4)
C45 C40 Rh1 126.0(6)
C40 C41 C37 108.1(7)
C40 C41 C46 124.8(8)
C37 C41 C46 126.7(8)
C40 C41 Rh1 69.2(5)
C37 C41 Rh1 68.3(4)
C46 C41 Rh1 123.2(5)
C48 C47 C51 108.3(8)
C48 C47 C52 124.8(9)
C51 C47 C52 126.1(9)
C48 C47 Rh2 72.7(5)
C51 C47 Rh2 73.0(5)
C52 C47 Rh2 128.2(7)
C49 C48 C47 108.9(8)
C49 C48 C53 125.1(8)
C47 C48 C53 126.0(9)
C49 C48 Rh2 71.2(5)
C47 C48 Rh2 68.2(5)
C53 C48 Rh2 125.8(6)
C48 C49 C50 108.2(8)
C48 C49 C54 128.0(8)
C50 C49 C54 123.7(9)
C48 C49 Rh2 70.6(5)
C50 C49 Rh2 69.2(5)
C54 C49 Rh2 122.9(6)
C51 C50 C49 106.5(8)
C51 C50 C55 128.6(9)
C49 C50 C55 124.8(10)
C51 C50 Rh2 71.2(5)
C49 C50 Rh2 71.1(5)
C55 C50 Rh2 126.4(7)
C47 C51 C50 107.8(8)
C47 C51 C56 126.6(11)
C50 C51 C56 125.6(11)
C47 C51 Rh2 67.8(5)
C50 C51 Rh2 69.3(5)
C56 C51 Rh2 127.2(7)
C61 C57 C58 106.8(9)
C61 C57 C62 127.8(9)
C58 C57 C62 125.2(9)
C61 C57 Rh3 70.9(5)
C58 C57 Rh3 69.6(5)
C62 C57 Rh3 127.7(8)
C59 C58 C57 109.1(9)
C59 C58 C63 123.8(9)
C57 C58 C63 127.1(9)
C59 C58 Rh3 70.8(5)
C57 C58 Rh3 70.7(5)
C63 C58 Rh3 125.9(7)
C60 C59 C58 106.3(9)
C60 C59 C64 129.6(9)
C58 C59 C64 124.2(9)
C60 C59 Rh3 69.0(6)
C58 C59 Rh3 69.7(5)
C64 C59 Rh3 125.4(7)
C59 C60 C61 110.9(9)
C59 C60 C65 122.0(11)
C61 C60 C65 126.7(10)
C59 C60 Rh3 72.4(6)
C61 C60 Rh3 72.4(6)
C65 C60 Rh3 127.9(7)
C60 C61 C57 106.8(8)
C60 C61 C66 127.2(10)
C57 C61 C66 125.5(11)
C60 C61 Rh3 68.1(5)
C57 C61 Rh3 69.9(5)
C66 C61 Rh3 121.3(8)
C71 C67 C68 108.0
C71 C67 C72 126.0
C68 C67 C72 126.0
C71 C67 Rh4 71.5(2)
C68 C67 Rh4 70.78(19)
C72 C67 Rh4 123.39(18)
C69 C68 C67 108.0
C69 C68 C73 126.0
C67 C68 C73 126.0
C69 C68 Rh4 72.4(2)
C67 C68 Rh4 68.86(19)
C73 C68 Rh4 124.4(2)
C70 C69 C68 108.0
C70 C69 C74 126.0
C68 C69 C74 126.0
C70 C69 Rh4 70.9(2)
C68 C69 Rh4 68.1(2)
C74 C69 Rh4 126.53(19)
C69 C70 C71 108.0
C69 C70 C75 126.0
C71 C70 C75 126.0
C69 C70 Rh4 70.18(19)
C71 C70 Rh4 68.48(19)
C75 C70 Rh4 126.9(2)
C67 C71 C70 108.0
C67 C71 C76 126.0
C70 C71 C76 126.0
C67 C71 Rh4 68.3(2)
C70 C71 Rh4 72.25(19)
C76 C71 Rh4 124.98(18)
C68' C67' C71' 108.0
C68' C67' C72' 126.0
C71' C67' C72' 126.0
C68' C67' Rh4 70.74(17)
C71' C67' Rh4 69.58(19)
C72' C67' Rh4 125.27(17)
C67' C68' C69' 108.0
C67' C68' C73' 126.0
C69' C68' C73' 126.0
C67' C68' Rh4 71.44(19)
C69' C68' Rh4 69.25(19)
C73' C68' Rh4 124.91(18)
C68' C69' C70' 108.0
C68' C69' C74' 126.0
C70' C69' C74' 126.0
C68' C69' Rh4 72.5(2)
C70' C69' Rh4 69.92(19)
C74' C69' Rh4 123.2(2)
C69' C70' C71' 108.0
C69' C70' C75' 126.0
C71' C70' C75' 126.0
C69' C70' Rh4 71.24(18)
C71' C70' Rh4 71.9(2)
C75' C70' Rh4 122.6(2)
C67' C71' C70' 108.0
C67' C71' C76' 126.0
C70' C71' C76' 126.0
C67' C71' Rh4 72.4(2)
C70' C71' Rh4 69.42(18)
C76' C71' Rh4 123.83(17)
F2 C77 F1 107.8(13)
F2 C77 F3 103.3(15)
F1 C77 F3 104.7(16)
F2 C77 S1 112.3(14)
F1 C77 S1 112.9(14)
F3 C77 S1 115.1(12)
F6 C78 F4 107.8(12)
F6 C78 F5 105.9(12)
F4 C78 F5 106.1(11)
F6 C78 S2 114.1(9)
F4 C78 S2 111.2(11)
F5 C78 S2 111.4(9)
F9 C79 F7 113.7(15)
F9 C79 F8 100.9(12)
F7 C79 F8 112.5(15)
F9 C79 S3 110.0(13)
F7 C79 S3 111.1(10)
F8 C79 S3 108.1(12)
F10 C80 F12 117(3)
F10 C80 F11 98(2)
F12 C80 F11 117(3)
F10 C80 S4 109.3(19)
F12 C80 S4 107.3(16)
F11 C80 S4 106.7(18)

loop_
_geom_bond_atom_site_label_1
_geom_bond_atom_site_label_2
_geom_bond_distance
Rh1 O2 2.090(5)
Rh1 C39 2.108(7)
Rh1 C37 2.110(8)
Rh1 C40 2.122(8)
Rh1 N5 2.123(6)
Rh1 O1 2.138(5)
Rh1 C41 2.165(7)
Rh1 C38 2.176(8)
Rh2 C47 2.076(9)
Rh2 O5 2.106(5)
Rh2 C50 2.119(8)
Rh2 N7 2.133(6)
Rh2 O4 2.134(5)
Rh2 C48 2.136(8)
Rh2 C49 2.144(8)
Rh2 C51 2.145(8)
Rh3 O8 2.089(5)
Rh3 C60 2.090(9)
Rh3 N6 2.116(7)
Rh3 C58 2.117(9)
Rh3 O7 2.123(6)
Rh3 C59 2.132(10)
Rh3 C57 2.133(9)
Rh3 C61 2.147(9)
Rh4 C67 2.059(6)
Rh4 O11 2.066(6)
Rh4 C68 2.085(6)
Rh4 C71 2.101(6)
Rh4 O10 2.110(6)
Rh4 N8 2.123(6)
Rh4 C70' 2.128(5)
Rh4 C69 2.141(5)
Rh4 C69' 2.146(5)
Rh4 C70 2.151(6)
Rh4 C71' 2.161(6)
Rh4 C68' 2.188(6)
N1 O2 1.363(7)
N1 C11 1.365(9)
N1 C12 1.417(9)
N2 O5 1.361(7)
N2 C13 1.384(9)
N2 C14 1.393(9)
N3 O8 1.355(8)
N3 C25 1.356(10)
N3 C26 1.426(9)
N4 C27 1.343(10)
N4 O11 1.370(8)
N4 C28 1.432(10)
N5 C32 1.298(11)
N5 C29 1.346(9)
N6 C31 1.323(10)
N6 C30 1.339(10)
N7 C33 1.307(10)
N7 C36 1.329(11)
N8 C34 1.330(10)
N8 C35 1.364(11)
O1 C11 1.247(9)
O3 C12 1.214(8)
O4 C13 1.258(8)
O6 C14 1.212(8)
O7 C25 1.266(9)
O9 C26 1.189(9)
O10 C27 1.259(9)
O12 C28 1.178(9)
O13 S1 1.406(8)
O14 S1 1.441(11)
O15 S1 1.401(10)
O16 S2 1.396(9)
O17 S2 1.432(8)
O18 S2 1.455(9)
O19 S3 1.426(8)
O20 S3 1.462(8)
O21 S3 1.452(8)
O22 S4 1.39(2)
O23 S4 1.62(3)
O24 S4 1.375(13)
S1 C77 1.730(18)
S2 C78 1.765(13)
S3 C79 1.813(18)
S4 C80 1.751(18)
F1 C77 1.35(2)
F2 C77 1.330(15)
F3 C77 1.355(19)
F4 C78 1.326(15)
F5 C78 1.344(14)
F6 C78 1.305(14)
F7 C79 1.37(2)
F8 C79 1.409(16)
F9 C79 1.345(16)
F10 C80 1.35(3)
F11 C80 1.41(3)
F12 C80 1.377(18)
C1 C10 1.374(10)
C1 C2 1.438(9)
C1 C11 1.458(10)
C2 C3 1.400(9)
C2 C7 1.417(10)
C3 C4 1.366(9)
C3 C12 1.481(9)
C4 C5 1.424(10)
C5 C6 1.383(10)
C6 C7 1.402(9)
C6 C14 1.483(10)
C7 C8 1.422(9)
C8 C9 1.363(10)
C8 C13 1.453(10)
C9 C10 1.389(11)
C15 C16 1.382(10)
C15 C24 1.406(11)
C15 C25 1.439(11)
C16 C17 1.388(10)
C16 C21 1.409(10)
C17 C18 1.399(10)
C17 C26 1.498(11)
C18 C19 1.421(11)
C19 C20 1.371(10)
C20 C21 1.408(10)
C20 C28 1.498(11)
C21 C22 1.402(10)
C22 C23 1.381(11)
C22 C27 1.466(11)
C23 C24 1.366(12)
C29 C30 1.382(11)
C31 C32 1.385(13)
C33 C34 1.410(11)
C35 C36 1.369(13)
C37 C38 1.437(11)
C37 C41 1.439(12)
C37 C42 1.476(11)
C38 C39 1.418(12)
C38 C43 1.449(12)
C39 C40 1.481(12)
C39 C44 1.525(11)
C40 C41 1.405(11)
C40 C45 1.494(12)
C41 C46 1.495(12)
C47 C48 1.411(12)
C47 C51 1.416(13)
C47 C52 1.553(14)
C48 C49 1.399(13)
C48 C53 1.522(12)
C49 C50 1.446(12)
C49 C54 1.522(12)
C50 C51 1.439(14)
C50 C55 1.491(13)
C51 C56 1.486(13)
C57 C61 1.435(13)
C57 C58 1.444(13)
C57 C62 1.503(14)
C58 C59 1.438(13)
C58 C63 1.518(13)
C59 C60 1.397(14)
C59 C64 1.488(15)
C60 C61 1.430(15)
C60 C65 1.564(13)
C61 C66 1.510(14)
C67 C71 1.430(3)
C67 C68 1.430(3)
C67 C72 1.520(3)
C68 C69 1.430(3)
C68 C73 1.520(3)
C69 C70 1.430(3)
C69 C74 1.520(3)
C70 C71 1.430(3)
C70 C75 1.520(3)
C71 C76 1.520(3)
C67' C68' 1.421(3)
C67' C71' 1.421(3)
C67' C72' 1.511(3)
C68' C69' 1.421(3)
C68' C73' 1.511(3)
C69' C70' 1.421(3)
C69' C74' 1.511(3)
C70' C71' 1.421(3)
C70' C75' 1.511(3)
C71' C76' 1.511(3)
C81 O25 1.479(15)

loop_
_platon_squeeze_void_nr
_platon_squeeze_void_average_x
_platon_squeeze_void_average_y
_platon_squeeze_void_average_z
_platon_squeeze_void_volume
_platon_squeeze_void_count_electrons
1 0.000 0.000 0.500 388.5 67.7
2 0.000 0.000 0.000 226.4 16.7
3 0.083 0.003 0.800 10.4 -1.1
4 0.500 0.500 0.500 226.5 16.4
5 0.500 0.500 1.000 388.4 67.5
6 0.416 0.503 0.700 10.3 -1.1
7 0.583 0.497 0.300 10.4 -1.0
8 0.916 0.997 0.200 10.2 -1.5
